data_7063168
loop_
_publ_author_name
'Podjed, Nina'
'Ko\<smrlj, Janez'
'Modec, Barbara'

_publ_section_title
;
 Piperidine and piperazine analogs in action: zinc(ii)-mediated formation
 of amidines
;
_journal_issue 19
_journal_name_full 'New Journal of Chemistry'
_journal_page_first 8844
_journal_page_last 8859
_journal_paper_doi 10.1039/D4NJ00235K
_journal_volume 48
_journal_year 2024
_chemical_formula_moiety 'C32 H36 N6 O6 Zn'
_chemical_formula_sum 'C32 H36 N6 O6 Zn'
_chemical_formula_weight 666.04
_space_group_crystal_system monoclinic
_space_group_IT_number 14
_space_group_name_Hall '-P 2yn'
_space_group_name_H-M_alt 'P 1 21/n 1'
_atom_sites_solution_hydrogens mixed
_atom_sites_solution_primary dual
_audit_creation_date 2022-05-05
_audit_creation_method
;
Olex2 1.2
(compiled 2018.05.29 svn.r3508 for OlexSys, GUI svn.r5506)
;
_audit_update_record
;
2022-06-25 deposited with the CCDC.	2024-04-16 downloaded from the CCDC.
;
_cell_angle_alpha 90
_cell_angle_beta 105.524(3)
_cell_angle_gamma 90
_cell_formula_units_Z 2
_cell_length_a 9.9752(3)
_cell_length_b 11.1948(3)
_cell_length_c 14.1436(4)
_cell_measurement_reflns_used 11699
_cell_measurement_temperature 150.00(10)
_cell_measurement_theta_max 30.1140
_cell_measurement_theta_min 2.8500
_cell_volume 1521.80(8)
_computing_cell_refinement 'CrysAlisPro 1.171.40.68a (Rigaku OD, 2019)'
_computing_data_collection 'CrysAlisPro 1.171.40.68a (Rigaku OD, 2019)'
_computing_data_reduction 'CrysAlisPro 1.171.40.68a (Rigaku OD, 2019)'
_computing_molecular_graphics 'Olex2 (Dolomanov et al., 2009)'
_computing_publication_material 'Olex2 (Dolomanov et al., 2009)'
_computing_structure_refinement 'ShelXL (Sheldrick, 2015)'
_computing_structure_solution 'ShelXT (Sheldrick, 2015)'
_diffrn_ambient_environment N~2~
_diffrn_ambient_temperature 150.00(10)
_diffrn_detector 'CCD plate'
_diffrn_detector_area_resol_mean 10.4933
_diffrn_detector_type Atlas
_diffrn_measured_fraction_theta_full 1.000
_diffrn_measured_fraction_theta_max 0.941
_diffrn_measurement_details
;
List of Runs (angles in degrees, time in seconds):

  # Type    Start    End  Width  t~exp~   \w     \q     \k     \f   Frames
#--------------------------------------------------------------------------
  1  \w     39.00 104.00   1.00    2.50    --   14.21 178.00 150.00   65
  2  \w   -103.00 -58.00   1.00    2.50    --  -14.52 178.00-180.00   45
  3  \w    -91.00  12.00   1.00    2.50    --  -14.52 -37.00 120.00  103
  4  \w    -51.00  11.00   1.00    2.50    --  -14.52  85.00  -7.00   62
  5  \w    -88.00  15.00   1.00    2.50    --  -14.52 -57.00  60.00  103
  6  \w    -96.00  32.00   1.00    2.50    --  -14.52 -19.00-150.00  128
  7  \w    -42.00  19.00   1.00    2.50    --  -14.52 -77.00 -60.00   61
  8  \w   -103.00 -58.00   1.00    2.50    --  -14.52 178.00   0.00   45
  9  \w    -48.00 -23.00   1.00    2.50    --  -14.52  77.00 -60.00   25
 10  \w    -44.00  59.00   1.00    2.50    --  -14.52  57.00-150.00  103
;
_diffrn_measurement_device 'four-circle diffractometer'
_diffrn_measurement_device_type 'SuperNova, Dual, Cu at home/near, Atlas'
_diffrn_measurement_method '\w scans'
_diffrn_orient_matrix_type 'CrysAlisPro convention (1999,Acta A55,543-557)'
_diffrn_orient_matrix_UB_11 -0.0646218000
_diffrn_orient_matrix_UB_12 0.0217584000
_diffrn_orient_matrix_UB_13 0.0048137000
_diffrn_orient_matrix_UB_21 -0.0337170000
_diffrn_orient_matrix_UB_22 -0.0517336000
_diffrn_orient_matrix_UB_23 -0.0240872000
_diffrn_orient_matrix_UB_31 0.0114596000
_diffrn_orient_matrix_UB_32 -0.0294196000
_diffrn_orient_matrix_UB_33 0.0458890000
_diffrn_radiation_monochromator mirror
_diffrn_radiation_probe x-ray
_diffrn_radiation_type MoK\a
_diffrn_radiation_wavelength 0.71073
_diffrn_reflns_av_R_equivalents 0.0396
_diffrn_reflns_av_unetI/netI 0.0254
_diffrn_reflns_Laue_measured_fraction_full 1.000
_diffrn_reflns_Laue_measured_fraction_max 0.941
_diffrn_reflns_limit_h_max 14
_diffrn_reflns_limit_h_min -14
_diffrn_reflns_limit_k_max 15
_diffrn_reflns_limit_k_min -15
_diffrn_reflns_limit_l_max 19
_diffrn_reflns_limit_l_min -19
_diffrn_reflns_number 29908
_diffrn_reflns_point_group_measured_fraction_full 1.000
_diffrn_reflns_point_group_measured_fraction_max 0.941
_diffrn_reflns_theta_full 25.242
_diffrn_reflns_theta_max 30.384
_diffrn_reflns_theta_min 2.354
_diffrn_source 'micro-focus sealed X-ray tube'
_diffrn_source_type 'SuperNova (Mo) X-ray Source'
_exptl_absorpt_coefficient_mu 0.863
_exptl_absorpt_correction_T_max 1.00000
_exptl_absorpt_correction_T_min 0.71126
_exptl_absorpt_correction_type multi-scan
_exptl_absorpt_process_details
;
CrysAlisPro 1.171.40.68a (Rigaku Oxford Diffraction, 2019)
Empirical absorption correction using spherical harmonics,
 implemented in SCALE3 ABSPACK scaling algorithm.
;
_exptl_crystal_colour colourless
_exptl_crystal_density_diffrn 1.454
_exptl_crystal_description block
_exptl_crystal_F_000 696
_exptl_crystal_size_max 0.6
_exptl_crystal_size_mid 0.4
_exptl_crystal_size_min 0.2
_refine_diff_density_max 0.372
_refine_diff_density_min -0.373
_refine_diff_density_rms 0.055
_refine_ls_extinction_method none
_refine_ls_goodness_of_fit_ref 1.055
_refine_ls_hydrogen_treatment mixed
_refine_ls_matrix_type full
_refine_ls_number_parameters 210
_refine_ls_number_reflns 4320
_refine_ls_number_restraints 0
_refine_ls_restrained_S_all 1.055
_refine_ls_R_factor_all 0.0384
_refine_ls_R_factor_gt 0.0297
_refine_ls_shift/su_max 0.000
_refine_ls_shift/su_mean 0.000
_refine_ls_structure_factor_coef Fsqd
_refine_ls_weighting_details 'w=1/[\s^2^(Fo^2^)+(0.0285P)^2^+0.6919P] where P=(Fo^2^+2Fc^2^)/3'
_refine_ls_weighting_scheme calc
_refine_ls_wR_factor_gt 0.0674
_refine_ls_wR_factor_ref 0.0728
_reflns_Friedel_coverage 0.000
_reflns_number_gt 3716
_reflns_number_total 4320
_reflns_threshold_expression 'I > 2\s(I)'
_cod_data_source_file d4nj00235k2.cif
_cod_data_source_block 20
_cod_depositor_comments 'Adding full bibliography for 7063150--7063171.cif.'
_cod_database_code 7063168
_shelx_shelxl_version_number 2018/3
_shelx_space_group_comment
;
The symmetry employed for this shelxl refinement is uniquely defined
by the following loop, which should always be used as a source of
symmetry information in preference to the above space-group names.
They are only intended as comments.
;
_shelx_estimated_absorpt_t_max 0.846
_shelx_estimated_absorpt_t_min 0.626
_reflns_odcompleteness_completeness 99.89
_reflns_odcompleteness_iscentric 1
_reflns_odcompleteness_theta 27.50
_olex2_refinement_description
;
1. Fixed Uiso
 At 1.2 times of:
  All C(H) groups, All C(H,H) groups
 At 1.5 times of:
  All C(H,H,H) groups
2.a Secondary CH2 refined with riding coordinates:
 C21(H21A,H21B), C22(H22A,H22B), C23(H23A,H23B), C24(H24A,H24B)
2.b Aromatic/amide H refined with riding coordinates:
 C11(H11), C12(H12), C13(H13), C14(H14), C16(H16), C17(H17)
2.c Idealised Me refined as rotating group:
 C26(H26A,H26B,H26C)
;
_oxdiff_exptl_absorpt_empirical_details
;
Empirical correction (ABSPACK) includes:
- Absorption correction using spherical harmonics
- Frame scaling
;
_oxdiff_exptl_absorpt_empirical_full_max 1.563
_oxdiff_exptl_absorpt_empirical_full_min 0.629

loop_
_space_group_symop_operation_xyz
'x, y, z'
'-x+1/2, y+1/2, -z+1/2'
'-x, -y, -z'
'x-1/2, -y-1/2, z-1/2'

loop_
_atom_site_label
_atom_site_type_symbol
_atom_site_fract_x
_atom_site_fract_y
_atom_site_fract_z
_atom_site_U_iso_or_equiv
_atom_site_adp_type
_atom_site_occupancy
_atom_site_site_symmetry_order
_atom_site_calc_flag
_atom_site_refinement_flags_posn
_atom_site_refinement_flags_adp
_atom_site_refinement_flags_occupancy
_atom_site_disorder_assembly
_atom_site_disorder_group
Zn1 Zn 0.500000 0.500000 0.500000 0.01572(6) Uani 1 2 d S T P . .
O1 O 0.31194(10) 0.48300(8) 0.40072(7) 0.01920(18) Uani 1 1 d . . . . .
O2 O 0.18780(12) 0.11847(10) 0.77366(8) 0.0347(3) Uani 1 1 d . . . . .
O11 O 0.17724(11) 0.36333(9) 0.28876(8) 0.0299(2) Uani 1 1 d . . . . .
N1 N 0.51268(11) 0.31319(9) 0.44464(7) 0.0173(2) Uani 1 1 d . . . . .
N2 N 0.40607(11) 0.43020(9) 0.61700(8) 0.0171(2) Uani 1 1 d . . . . .
H2 H 0.3760(17) 0.4938(13) 0.6395(12) 0.017(4) Uiso 1 1 d . . . . .
N22 N 0.32797(12) 0.26707(11) 0.75195(8) 0.0243(2) Uani 1 1 d . . . . .
C10 C 0.61286(13) 0.22530(11) 0.46911(9) 0.0193(2) Uani 1 1 d . . . . .
C11 C 0.73056(14) 0.24348(13) 0.54963(10) 0.0239(3) Uani 1 1 d . . . . .
H11 H 0.741242 0.315122 0.584134 0.029 Uiso 1 1 calc R . . . .
C12 C 0.82895(16) 0.15535(14) 0.57679(11) 0.0300(3) Uani 1 1 d . . . . .
H12 H 0.904853 0.166797 0.630882 0.036 Uiso 1 1 calc R . . . .
C13 C 0.81609(18) 0.04759(14) 0.52349(12) 0.0355(4) Uani 1 1 d . . . . .
H13 H 0.884290 -0.010897 0.542064 0.043 Uiso 1 1 calc R . . . .
C14 C 0.70437(19) 0.02850(14) 0.44491(13) 0.0348(4) Uani 1 1 d . . . . .
H14 H 0.697552 -0.042525 0.409833 0.042 Uiso 1 1 calc R . . . .
C15 C 0.59859(16) 0.11601(12) 0.41624(10) 0.0254(3) Uani 1 1 d . . . . .
C16 C 0.47878(17) 0.09856(13) 0.33788(11) 0.0296(3) Uani 1 1 d . . . . .
H16 H 0.467194 0.028387 0.301392 0.036 Uiso 1 1 calc R . . . .
C17 C 0.38026(15) 0.18580(12) 0.31632(10) 0.0261(3) Uani 1 1 d . . . . .
H17 H 0.300038 0.175335 0.265363 0.031 Uiso 1 1 calc R . . . .
C18 C 0.40063(14) 0.29226(11) 0.37179(9) 0.0190(2) Uani 1 1 d . . . . .
C19 C 0.28639(13) 0.38693(11) 0.35089(9) 0.0189(2) Uani 1 1 d . . . . .
C21 C 0.28893(14) 0.34601(12) 0.58504(10) 0.0218(3) Uani 1 1 d . . . . .
H21A H 0.321826 0.274061 0.560255 0.026 Uiso 1 1 calc R . . . .
H21B H 0.218517 0.381726 0.531559 0.026 Uiso 1 1 calc R . . . .
C22 C 0.22290(14) 0.31217(13) 0.66687(10) 0.0259(3) Uani 1 1 d . . . . .
H22A H 0.177923 0.381645 0.685684 0.031 Uiso 1 1 calc R . . . .
H22B H 0.152513 0.251421 0.643390 0.031 Uiso 1 1 calc R . . . .
C23 C 0.44818(14) 0.34566(12) 0.78638(10) 0.0232(3) Uani 1 1 d . . . . .
H23A H 0.518362 0.305700 0.837433 0.028 Uiso 1 1 calc R . . . .
H23B H 0.420093 0.417628 0.814159 0.028 Uiso 1 1 calc R . . . .
C24 C 0.50904(13) 0.37861(12) 0.70233(9) 0.0203(2) Uani 1 1 d . . . . .
H24A H 0.583633 0.435760 0.725776 0.024 Uiso 1 1 calc R . . . .
H24B H 0.549006 0.307650 0.681377 0.024 Uiso 1 1 calc R . . . .
C25 C 0.29900(16) 0.17280(12) 0.80219(10) 0.0252(3) Uani 1 1 d . . . . .
C26 C 0.40876(17) 0.13377(14) 0.89272(11) 0.0320(3) Uani 1 1 d . . . . .
H26A H 0.372248 0.071149 0.925000 0.048 Uiso 1 1 calc GR . . . .
H26B H 0.435046 0.200389 0.936519 0.048 Uiso 1 1 calc GR . . . .
H26C H 0.488799 0.104970 0.874228 0.048 Uiso 1 1 calc GR . . . .

loop_
_atom_site_aniso_label
_atom_site_aniso_U_11
_atom_site_aniso_U_22
_atom_site_aniso_U_33
_atom_site_aniso_U_23
_atom_site_aniso_U_13
_atom_site_aniso_U_12
Zn1 0.01375(11) 0.01411(10) 0.01794(11) -0.00160(7) 0.00188(7) -0.00104(7)
O1 0.0160(4) 0.0181(4) 0.0215(4) -0.0003(3) 0.0016(3) -0.0012(3)
O2 0.0369(6) 0.0342(6) 0.0327(6) 0.0056(5) 0.0091(5) -0.0160(5)
O11 0.0236(5) 0.0267(5) 0.0316(5) -0.0037(4) -0.0060(4) -0.0019(4)
N1 0.0175(5) 0.0167(5) 0.0180(5) -0.0004(4) 0.0052(4) -0.0009(4)
N2 0.0165(5) 0.0148(5) 0.0199(5) -0.0002(4) 0.0046(4) -0.0001(4)
N22 0.0228(6) 0.0255(6) 0.0244(6) 0.0045(5) 0.0062(5) -0.0062(5)
C10 0.0208(6) 0.0172(6) 0.0213(6) 0.0014(5) 0.0079(5) 0.0003(5)
C11 0.0220(7) 0.0238(6) 0.0254(6) -0.0002(5) 0.0055(5) 0.0029(5)
C12 0.0256(7) 0.0323(8) 0.0307(7) 0.0049(6) 0.0050(6) 0.0080(6)
C13 0.0359(9) 0.0282(7) 0.0427(9) 0.0071(7) 0.0108(7) 0.0145(7)
C14 0.0437(10) 0.0203(6) 0.0408(9) -0.0012(6) 0.0119(7) 0.0094(6)
C15 0.0307(8) 0.0183(6) 0.0281(7) -0.0012(5) 0.0096(6) 0.0019(5)
C16 0.0375(8) 0.0190(6) 0.0319(7) -0.0088(6) 0.0083(6) -0.0026(6)
C17 0.0280(7) 0.0234(7) 0.0250(7) -0.0059(5) 0.0036(5) -0.0044(6)
C18 0.0209(6) 0.0175(6) 0.0185(6) -0.0009(5) 0.0054(5) -0.0029(5)
C19 0.0187(6) 0.0188(6) 0.0181(6) 0.0019(5) 0.0033(5) -0.0028(5)
C21 0.0193(6) 0.0228(6) 0.0225(6) 0.0004(5) 0.0041(5) -0.0055(5)
C22 0.0191(7) 0.0304(7) 0.0278(7) 0.0056(6) 0.0055(5) -0.0052(5)
C23 0.0227(7) 0.0244(6) 0.0216(6) 0.0033(5) 0.0043(5) -0.0040(5)
C24 0.0172(6) 0.0209(6) 0.0219(6) 0.0030(5) 0.0036(5) -0.0007(5)
C25 0.0317(8) 0.0237(6) 0.0233(6) -0.0003(5) 0.0127(6) -0.0054(6)
C26 0.0394(9) 0.0310(7) 0.0259(7) 0.0065(6) 0.0092(6) -0.0083(7)

loop_
_atom_type_symbol
_atom_type_description
_atom_type_scat_dispersion_real
_atom_type_scat_dispersion_imag
_atom_type_scat_source
C C 0.0033 0.0016 'International Tables Vol C Tables 4.2.6.8 and 6.1.1.4'
H H 0.0000 0.0000 'International Tables Vol C Tables 4.2.6.8 and 6.1.1.4'
N N 0.0061 0.0033 'International Tables Vol C Tables 4.2.6.8 and 6.1.1.4'
O O 0.0106 0.0060 'International Tables Vol C Tables 4.2.6.8 and 6.1.1.4'
Zn Zn 0.2839 1.4301 'International Tables Vol C Tables 4.2.6.8 and 6.1.1.4'

loop_
_geom_angle_atom_site_label_1
_geom_angle_atom_site_label_2
_geom_angle_atom_site_label_3
_geom_angle
_geom_angle_site_symmetry_1
_geom_angle_site_symmetry_3
_geom_angle_publ_flag
O1 Zn1 O1 180.0 3_666 . ?
O1 Zn1 N1 78.44(4) . . ?
O1 Zn1 N1 101.56(4) . 3_666 ?
O1 Zn1 N1 101.56(4) 3_666 . ?
O1 Zn1 N1 78.44(4) 3_666 3_666 ?
O1 Zn1 N2 89.23(4) 3_666 3_666 ?
O1 Zn1 N2 89.23(4) . . ?
O1 Zn1 N2 90.77(4) . 3_666 ?
O1 Zn1 N2 90.77(4) 3_666 . ?
N1 Zn1 N1 180.0 . 3_666 ?
N1 Zn1 N2 89.63(4) 3_666 . ?
N1 Zn1 N2 90.37(4) 3_666 3_666 ?
N1 Zn1 N2 89.63(4) . 3_666 ?
N1 Zn1 N2 90.37(4) . . ?
N2 Zn1 N2 180.0 3_666 . ?
C19 O1 Zn1 118.24(8) . . ?
C10 N1 Zn1 132.91(9) . . ?
C18 N1 Zn1 108.75(8) . . ?
C18 N1 C10 118.27(11) . . ?
C21 N2 Zn1 116.64(8) . . ?
C21 N2 C24 108.74(10) . . ?
C24 N2 Zn1 113.67(7) . . ?
C22 N22 C23 114.27(11) . . ?
C25 N22 C22 119.91(12) . . ?
C25 N22 C23 124.67(12) . . ?
N1 C10 C11 119.27(11) . . ?
N1 C10 C15 121.24(12) . . ?
C11 C10 C15 119.48(12) . . ?
C12 C11 C10 119.96(13) . . ?
C11 C12 C13 120.64(14) . . ?
C14 C13 C12 120.49(14) . . ?
C13 C14 C15 120.55(14) . . ?
C14 C15 C10 118.86(14) . . ?
C16 C15 C10 118.53(13) . . ?
C16 C15 C14 122.61(13) . . ?
C17 C16 C15 119.10(13) . . ?
C16 C17 C18 119.58(13) . . ?
N1 C18 C17 123.27(12) . . ?
N1 C18 C19 117.35(11) . . ?
C17 C18 C19 119.33(12) . . ?
O1 C19 C18 116.79(11) . . ?
O11 C19 O1 125.74(12) . . ?
O11 C19 C18 117.46(11) . . ?
N2 C21 C22 113.19(11) . . ?
N22 C22 C21 110.57(11) . . ?
N22 C23 C24 110.47(11) . . ?
N2 C24 C23 113.48(11) . . ?
O2 C25 N22 120.98(14) . . ?
O2 C25 C26 121.27(13) . . ?
N22 C25 C26 117.72(13) . . ?

loop_
_geom_bond_atom_site_label_1
_geom_bond_atom_site_label_2
_geom_bond_distance
_geom_bond_site_symmetry_2
_geom_bond_publ_flag
Zn1 O1 2.0290(9) 3_666 ?
Zn1 O1 2.0290(9) . ?
Zn1 N1 2.2484(10) 3_666 ?
Zn1 N1 2.2484(10) . ?
Zn1 N2 2.2487(10) 3_666 ?
Zn1 N2 2.2488(10) . ?
O1 C19 1.2736(15) . ?
O2 C25 1.2344(18) . ?
O11 C19 1.2310(16) . ?
N1 C10 1.3789(16) . ?
N1 C18 1.3227(17) . ?
N2 C21 1.4749(16) . ?
N2 C24 1.4771(16) . ?
N22 C22 1.4581(18) . ?
N22 C23 1.4617(17) . ?
N22 C25 1.3461(17) . ?
C10 C11 1.4147(19) . ?
C10 C15 1.4210(18) . ?
C11 C12 1.3719(19) . ?
C12 C13 1.410(2) . ?
C13 C14 1.364(2) . ?
C14 C15 1.417(2) . ?
C15 C16 1.409(2) . ?
C16 C17 1.361(2) . ?
C17 C18 1.4113(18) . ?
C18 C19 1.5260(18) . ?
C21 C22 1.5249(18) . ?
C23 C24 1.5180(17) . ?
C25 C26 1.510(2) . ?

loop_
_geom_hbond_atom_site_label_D
_geom_hbond_atom_site_label_H
_geom_hbond_atom_site_label_A
_geom_hbond_distance_DH
_geom_hbond_distance_HA
_geom_hbond_distance_DA
_geom_hbond_angle_DHA
_geom_hbond_site_symmetry_A
_geom_hbond_publ_flag
N2 H2 O2 0.865(16) 2.070(16) 2.9130(14) 164.8(14) 2_556 yes
